data_1562522
loop_
_publ_author_name
'West, J. Palmer'
'Sulejmanovic, Dino'
'Becht, Gregory'
'He, Jian'
'Hitchcock, Dale'
'Yan, Yonggao'
'Hwu, Shiou-Jyh'

_publ_contact_author_address
;Department of Chemistry
Clemson University
Clemson, SC  29634-0973 
USA
;
_publ_contact_author_email shwu@clemson.edu
_publ_contact_author_name 'Shiou-Jyh Hwu'
_publ_contact_author_phone 864-656-5031
_publ_section_title
;
 Enhanced ferromagnetic order in Sr4Mn3O3(GeO4)3 featuring canted [MnO4]
 spin chains of mixed-valent Mn(III)/Mn(IV). Aliovalent substitution of
 the Sr4&#x2212;LnMnIII2+MnIV1&#x2212;O3(GeO4)3 solid-solution
;
_journal_name_full 'Journal of Solid State Chemistry'
_journal_page_first 51
_journal_page_last 59
_journal_paper_doi 10.1016/j.jssc.2013.07.033
_journal_volume 206
_journal_year 2013
_chemical_formula_sum 'Gd0.29 Ge3 Mn3 O15 Sr3.71'
_chemical_formula_weight 993.26
_space_group_IT_number 176
_space_group_name_Hall '-P 6c'
_space_group_name_H-M_alt 'P 63/m'
_symmetry_cell_setting hexagonal
_symmetry_space_group_name_H-M 'P 63/m'
_atom_sites_solution_hydrogens none
_atom_sites_solution_primary direct
_atom_sites_solution_secondary difmap
_audit_creation_method SHELXL-97
_cell_angle_alpha 90.00
_cell_angle_beta 90.00
_cell_angle_gamma 120.00
_cell_formula_units_Z 2
_cell_length_a 11.2259(16)
_cell_length_b 11.2259(16)
_cell_length_c 6.0482(12)
_cell_measurement_reflns_used 431
_cell_measurement_temperature 293(2)
_cell_measurement_theta_max 24.99
_cell_measurement_theta_min 2.09
_cell_volume 660.08(19)
_computing_cell_refinement 'Bruker XSCANS'
_computing_data_collection 'Bruker XSCANS'
_computing_data_reduction 'Bruker SHELXTL'
_computing_molecular_graphics 'Bruker SHELXTL'
_computing_publication_material 'Bruker SHELXTL'
_computing_structure_refinement 'SHELXL-97 (Sheldrick, 1997)'
_computing_structure_solution 'SHELXS-97 (Sheldrick, 1990)'
_diffrn_ambient_temperature 293(2)
_diffrn_measured_fraction_theta_full 0.998
_diffrn_measured_fraction_theta_max 0.998
_diffrn_measurement_device_type 'Bruker P4'
_diffrn_measurement_method '\w scans'
_diffrn_radiation_monochromator graphite
_diffrn_radiation_source 'fine-focus sealed tube'
_diffrn_radiation_type MoK\a
_diffrn_radiation_wavelength 0.71073
_diffrn_reflns_av_R_equivalents 0.0772
_diffrn_reflns_av_sigmaI/netI 0.0280
_diffrn_reflns_limit_h_max 13
_diffrn_reflns_limit_h_min -13
_diffrn_reflns_limit_k_max 13
_diffrn_reflns_limit_k_min -13
_diffrn_reflns_limit_l_max 7
_diffrn_reflns_limit_l_min -5
_diffrn_reflns_number 5655
_diffrn_reflns_theta_full 24.99
_diffrn_reflns_theta_max 24.99
_diffrn_reflns_theta_min 2.09
_exptl_absorpt_coefficient_mu 25.871
_exptl_absorpt_correction_T_max 0.5108
_exptl_absorpt_correction_T_min 0.1818
_exptl_absorpt_correction_type multi-scan
_exptl_absorpt_process_details 'REQAB,RIGAKU/MSC,The Woodlands,TX,USA,1999.'
_exptl_crystal_colour black
_exptl_crystal_density_diffrn 4.997
_exptl_crystal_density_method 'not measured'
_exptl_crystal_description column
_exptl_crystal_F_000 901
_exptl_crystal_size_max 0.10
_exptl_crystal_size_mid 0.03
_exptl_crystal_size_min 0.03
_refine_diff_density_max 2.680
_refine_diff_density_min -1.525
_refine_diff_density_rms 0.316
_refine_ls_extinction_method none
_refine_ls_goodness_of_fit_ref 1.086
_refine_ls_hydrogen_treatment none
_refine_ls_matrix_type full
_refine_ls_number_parameters 49
_refine_ls_number_reflns 431
_refine_ls_number_restraints 0
_refine_ls_restrained_S_all 1.086
_refine_ls_R_factor_all 0.0490
_refine_ls_R_factor_gt 0.0440
_refine_ls_shift/su_max 0.000
_refine_ls_shift/su_mean 0.000
_refine_ls_structure_factor_coef Fsqd
_refine_ls_weighting_details 'calc w=1/[\s^2^(Fo^2^)+(0.0271P)^2^+26.7690P] where P=(Fo^2^+2Fc^2^)/3'
_refine_ls_weighting_scheme calc
_refine_ls_wR_factor_gt 0.0912
_refine_ls_wR_factor_ref 0.0946
_reflns_number_gt 385
_reflns_number_total 431
_reflns_threshold_expression >2sigma(I)
_cod_data_source_file JSSC-2013-206-51.cif
_cod_data_source_block Sr3.71(2)Gd0.29(2)Mn3O3(GeO4)3_(9)
_cod_depositor_comments
;
The following automatic conversions were performed:

data item '_symmetry_cell_setting' value 'Hexagonal' was changed to
'hexagonal' in accordance with the built-in table derived from the
CIF Core dictionary named 'cif_core.dic' version 2.4.5 last updated
on 2014-11-21.

Automatic conversion script
Id: cif_fix_values 8369 2020-08-20 11:38:08Z andrius 
;
_cod_original_sg_symbol_H-M P6(3)/m
_cod_database_code 1562522

loop_
_symmetry_equiv_pos_as_xyz
'x, y, z'
'-y, x-y, z'
'-x+y, -x, z'
'-x, -y, z+1/2'
'y, -x+y, z+1/2'
'x-y, x, z+1/2'
'-x, -y, -z'
'y, -x+y, -z'
'x-y, x, -z'
'x, y, -z-1/2'
'-y, x-y, -z-1/2'
'-x+y, -x, -z-1/2'

loop_
_atom_site_label
_atom_site_type_symbol
_atom_site_fract_x
_atom_site_fract_y
_atom_site_fract_z
_atom_site_U_iso_or_equiv
_atom_site_adp_type
_atom_site_occupancy
_atom_site_symmetry_multiplicity
_atom_site_calc_flag
_atom_site_refinement_flags
_atom_site_disorder_assembly
_atom_site_disorder_group
Sr1 Sr 0.3333 0.6667 0.2500 0.0126(7) Uani 0.711(16) 6 d SP . .
Gd Gd 0.3333 0.6667 0.2500 0.0126(7) Uani 0.289(16) 6 d SP . .
Sr2 Sr 0.16203(13) 0.27738(14) 0.2500 0.0165(4) Uani 1 2 d S . .
Mn Mn 0.5000 0.5000 0.0000 0.0090(5) Uani 1 2 d S . .
Ge Ge 0.18793(15) 0.77854(15) -0.2500 0.0139(4) Uani 1 2 d S . .
O(1) O 0.3835(10) 0.9265(10) 0.2500 0.017(2) Uani 1 2 d S . .
O(2) O 0.5192(7) 0.8329(7) -0.0044(14) 0.0209(17) Uani 1 1 d . . .
O(3) O 0.5734(11) 0.6471(11) -0.2500 0.021(2) Uani 1 2 d S . .
O(4) O 0.7671(12) 0.9064(11) -0.2500 0.046(4) Uani 1 2 d S . .

loop_
_atom_site_aniso_label
_atom_site_aniso_U_11
_atom_site_aniso_U_22
_atom_site_aniso_U_33
_atom_site_aniso_U_23
_atom_site_aniso_U_13
_atom_site_aniso_U_12
Sr1 0.0116(8) 0.0116(8) 0.0146(11) 0.000 0.000 0.0058(4)
Gd 0.0116(8) 0.0116(8) 0.0146(11) 0.000 0.000 0.0058(4)
Sr2 0.0114(7) 0.0145(7) 0.0228(8) 0.000 0.000 0.0061(6)
Mn 0.0082(9) 0.0093(10) 0.0107(10) -0.0006(8) -0.0003(8) 0.0053(8)
Ge 0.0121(8) 0.0116(8) 0.0176(8) 0.000 0.000 0.0057(6)
O(1) 0.018(5) 0.016(5) 0.019(5) 0.000 0.000 0.009(4)
O(2) 0.027(4) 0.015(3) 0.026(4) 0.001(3) 0.001(3) 0.014(3)
O(3) 0.017(5) 0.015(5) 0.035(7) 0.000 0.000 0.011(5)
O(4) 0.016(6) 0.008(5) 0.110(14) 0.000 0.000 0.004(5)

loop_
_atom_type_symbol
_atom_type_description
_atom_type_scat_dispersion_real
_atom_type_scat_dispersion_imag
_atom_type_scat_source
O O 0.0106 0.0060 'International Tables Vol C Tables 4.2.6.8 and 6.1.1.4'
Mn Mn 0.3368 0.7283 'International Tables Vol C Tables 4.2.6.8 and 6.1.1.4'
Ge Ge 0.1547 1.8001 'International Tables Vol C Tables 4.2.6.8 and 6.1.1.4'
Sr Sr -1.5307 3.2498 'International Tables Vol C Tables 4.2.6.8 and 6.1.1.4'
Gd Gd -0.1653 3.9035 'International Tables Vol C Tables 4.2.6.8 and 6.1.1.4'

loop_
_geom_angle_atom_site_label_1
_geom_angle_atom_site_label_2
_geom_angle_atom_site_label_3
_geom_angle
_geom_angle_site_symmetry_1
_geom_angle_site_symmetry_3
O(2) Sr1 O(2) 75.5(4) 2_665 11_666
O(2) Sr1 O(2) 133.44(12) 2_665 10_556
O(2) Sr1 O(2) 86.4(3) 11_666 10_556
O(2) Sr1 O(2) 86.4(3) 2_665 .
O(2) Sr1 O(2) 133.44(12) 11_666 .
O(2) Sr1 O(2) 75.5(4) 10_556 .
O(2) Sr1 O(2) 86.4(3) 2_665 3_565
O(2) Sr1 O(2) 133.44(12) 11_666 3_565
O(2) Sr1 O(2) 133.44(12) 10_556 3_565
O(2) Sr1 O(2) 86.4(3) . 3_565
O(2) Sr1 O(2) 133.44(12) 2_665 12_566
O(2) Sr1 O(2) 86.4(3) 11_666 12_566
O(2) Sr1 O(2) 86.4(3) 10_556 12_566
O(2) Sr1 O(2) 133.44(12) . 12_566
O(2) Sr1 O(2) 75.5(4) 3_565 12_566
O(2) Sr1 O(1) 70.5(2) 2_665 .
O(2) Sr1 O(1) 70.5(2) 11_666 .
O(2) Sr1 O(1) 63.0(2) 10_556 .
O(2) Sr1 O(1) 63.0(2) . .
O(2) Sr1 O(1) 141.95(18) 3_565 .
O(2) Sr1 O(1) 141.95(18) 12_566 .
O(2) Sr1 O(1) 63.0(2) 2_665 2_665
O(2) Sr1 O(1) 63.0(2) 11_666 2_665
O(2) Sr1 O(1) 141.95(18) 10_556 2_665
O(2) Sr1 O(1) 141.95(18) . 2_665
O(2) Sr1 O(1) 70.5(2) 3_565 2_665
O(2) Sr1 O(1) 70.5(2) 12_566 2_665
O(1) Sr1 O(1) 120.000(1) . 2_665
O(2) Sr1 O(1) 141.95(18) 2_665 3_565
O(2) Sr1 O(1) 141.95(18) 11_666 3_565
O(2) Sr1 O(1) 70.5(2) 10_556 3_565
O(2) Sr1 O(1) 70.5(2) . 3_565
O(2) Sr1 O(1) 63.0(2) 3_565 3_565
O(2) Sr1 O(1) 63.0(2) 12_566 3_565
O(1) Sr1 O(1) 120.000(2) . 3_565
O(1) Sr1 O(1) 120.000(1) 2_665 3_565
O(2) Sr1 Mn 32.63(15) 2_665 3_565
O(2) Sr1 Mn 71.08(17) 11_666 3_565
O(2) Sr1 Mn 155.62(16) 10_556 3_565
O(2) Sr1 Mn 113.13(18) . 3_565
O(2) Sr1 Mn 70.88(15) 3_565 3_565
O(2) Sr1 Mn 100.97(16) 12_566 3_565
O(1) Sr1 Mn 99.49(19) . 3_565
O(1) Sr1 Mn 31.33(13) 2_665 3_565
O(1) Sr1 Mn 133.57(18) 3_565 3_565
O(2) Sr1 Mn 100.97(16) 2_665 5_565
O(2) Sr1 Mn 70.88(15) 11_666 5_565
O(2) Sr1 Mn 32.63(15) 10_556 5_565
O(2) Sr1 Mn 71.08(17) . 5_565
O(2) Sr1 Mn 155.62(16) 3_565 5_565
O(2) Sr1 Mn 113.13(18) 12_566 5_565
O(1) Sr1 Mn 31.33(13) . 5_565
O(1) Sr1 Mn 133.57(17) 2_665 5_565
O(1) Sr1 Mn 99.49(19) 3_565 5_565
Mn Sr1 Mn 126.114(2) 3_565 5_565
O(2) Sr1 Mn 71.08(17) 2_665 6
O(2) Sr1 Mn 32.63(15) 11_666 6
O(2) Sr1 Mn 113.13(18) 10_556 6
O(2) Sr1 Mn 155.62(16) . 6
O(2) Sr1 Mn 100.97(16) 3_565 6
O(2) Sr1 Mn 70.88(15) 12_566 6
O(1) Sr1 Mn 99.49(19) . 6
O(1) Sr1 Mn 31.33(13) 2_665 6
O(1) Sr1 Mn 133.57(17) 3_565 6
Mn Sr1 Mn 50.027(11) 3_565 6
Mn Sr1 Mn 103.404(6) 5_565 6
O(4) Sr2 O(4) 103.0(5) 8_455 7_665
O(4) Sr2 O(2) 126.8(2) 8_455 12_566
O(4) Sr2 O(2) 112.5(2) 7_665 12_566
O(4) Sr2 O(2) 126.8(2) 8_455 3_565
O(4) Sr2 O(2) 112.5(2) 7_665 3_565
O(2) Sr2 O(2) 73.6(4) 12_566 3_565
O(4) Sr2 O(3) 163.4(3) 8_455 7_665
O(4) Sr2 O(3) 60.5(3) 7_665 7_665
O(2) Sr2 O(3) 64.9(2) 12_566 7_665
O(2) Sr2 O(3) 64.9(2) 3_565 7_665
O(4) Sr2 O(1) 73.8(4) 8_455 2_665
O(4) Sr2 O(1) 176.7(3) 7_665 2_665
O(2) Sr2 O(1) 70.0(2) 12_566 2_665
O(2) Sr2 O(1) 70.0(2) 3_565 2_665
O(3) Sr2 O(1) 122.8(3) 7_665 2_665
O(4) Sr2 O(4) 85.5(2) 8_455 3_565
O(4) Sr2 O(4) 84.4(2) 7_665 3_565
O(2) Sr2 O(4) 134.6(3) 12_566 3_565
O(2) Sr2 O(4) 61.1(3) 3_565 3_565
O(3) Sr2 O(4) 92.3(2) 7_665 3_565
O(1) Sr2 O(4) 95.3(2) 2_665 3_565
O(4) Sr2 O(4) 85.5(2) 8_455 3_566
O(4) Sr2 O(4) 84.4(2) 7_665 3_566
O(2) Sr2 O(4) 61.1(3) 12_566 3_566
O(2) Sr2 O(4) 134.6(3) 3_565 3_566
O(3) Sr2 O(4) 92.3(2) 7_665 3_566
O(1) Sr2 O(4) 95.3(2) 2_665 3_566
O(4) Sr2 O(4) 163.7(4) 3_565 3_566
O(4) Sr2 Ge 101.06(10) 8_455 2_666
O(4) Sr2 Ge 106.81(8) 7_665 2_666
O(2) Sr2 Ge 32.09(18) 12_566 2_666
O(2) Sr2 Ge 104.80(18) 3_565 2_666
O(3) Sr2 Ge 85.03(9) 7_665 2_666
O(1) Sr2 Ge 74.12(7) 2_665 2_666
O(4) Sr2 Ge 165.1(2) 3_565 2_666
O(4) Sr2 Ge 31.2(2) 3_566 2_666
O(4) Sr2 Ge 101.06(10) 8_455 2_665
O(4) Sr2 Ge 106.81(8) 7_665 2_665
O(2) Sr2 Ge 104.80(18) 12_566 2_665
O(2) Sr2 Ge 32.09(17) 3_565 2_665
O(3) Sr2 Ge 85.03(9) 7_665 2_665
O(1) Sr2 Ge 74.12(7) 2_665 2_665
O(4) Sr2 Ge 31.2(2) 3_565 2_665
O(4) Sr2 Ge 165.1(2) 3_566 2_665
Ge Sr2 Ge 133.94(7) 2_666 2_665
O(4) Sr2 Ge 132.5(3) 8_455 9_655
O(4) Sr2 Ge 29.5(3) 7_665 9_655
O(2) Sr2 Ge 89.20(15) 12_566 9_655
O(2) Sr2 Ge 89.20(15) 3_565 9_655
O(3) Sr2 Ge 30.9(2) 7_665 9_655
O(1) Sr2 Ge 153.8(2) 2_665 9_655
O(4) Sr2 Ge 88.0(2) 3_565 9_655
O(4) Sr2 Ge 88.0(2) 3_566 9_655
Ge Sr2 Ge 97.00(3) 2_666 9_655
Ge Sr2 Ge 97.00(3) 2_665 9_655
O(4) Sr2 Ge 24.1(3) 8_455 7_565
O(4) Sr2 Ge 127.1(3) 7_665 7_565
O(2) Sr2 Ge 109.32(15) 12_566 7_565
O(2) Sr2 Ge 109.32(15) 3_565 7_565
O(3) Sr2 Ge 172.5(2) 7_665 7_565
O(1) Sr2 Ge 49.7(2) 2_665 7_565
O(4) Sr2 Ge 88.7(2) 3_565 7_565
O(4) Sr2 Ge 88.7(2) 3_566 7_565
Ge Sr2 Ge 92.06(3) 2_666 7_565
Ge Sr2 Ge 92.06(3) 2_665 7_565
Ge Sr2 Ge 156.59(6) 9_655 7_565
O(1) Mn O(1) 180.0(6) 9_655 3_565
O(1) Mn O(2) 88.7(4) 9_655 9_655
O(1) Mn O(2) 91.3(4) 3_565 9_655
O(1) Mn O(2) 91.3(4) 9_655 3_565
O(1) Mn O(2) 88.7(4) 3_565 3_565
O(2) Mn O(2) 180.0 9_655 3_565
O(1) Mn O(3) 99.7(3) 9_655 7_665
O(1) Mn O(3) 80.3(3) 3_565 7_665
O(2) Mn O(3) 93.1(4) 9_655 7_665
O(2) Mn O(3) 86.9(4) 3_565 7_665
O(1) Mn O(3) 80.3(3) 9_655 .
O(1) Mn O(3) 99.7(3) 3_565 .
O(2) Mn O(3) 86.9(4) 9_655 .
O(2) Mn O(3) 93.1(4) 3_565 .
O(3) Mn O(3) 180.0(5) 7_665 .
O(1) Mn Mn 142.9(2) 9_655 4_665
O(1) Mn Mn 37.1(2) 3_565 4_665
O(2) Mn Mn 89.2(2) 9_655 4_665
O(2) Mn Mn 90.8(2) 3_565 4_665
O(3) Mn Mn 43.4(2) 7_665 4_665
O(3) Mn Mn 136.6(2) . 4_665
O(1) Mn Mn 37.1(2) 9_655 4_664
O(1) Mn Mn 142.9(2) 3_565 4_664
O(2) Mn Mn 90.8(2) 9_655 4_664
O(2) Mn Mn 89.2(2) 3_565 4_664
O(3) Mn Mn 136.6(2) 7_665 4_664
O(3) Mn Mn 43.4(2) . 4_664
Mn Mn Mn 180.0 4_665 4_664
O(1) Mn Sr1 47.3(3) 9_655 7_665
O(1) Mn Sr1 132.7(3) 3_565 7_665
O(2) Mn Sr1 42.8(2) 9_655 7_665
O(2) Mn Sr1 137.2(2) 3_565 7_665
O(3) Mn Sr1 89.7(2) 7_665 7_665
O(3) Mn Sr1 90.3(2) . 7_665
Mn Mn Sr1 115.013(5) 4_665 7_665
Mn Mn Sr1 64.987(5) 4_664 7_665
O(1) Mn Gd 47.3(3) 9_655 7_665
O(1) Mn Gd 132.7(3) 3_565 7_665
O(2) Mn Gd 42.8(2) 9_655 7_665
O(2) Mn Gd 137.2(2) 3_565 7_665
O(3) Mn Gd 89.7(2) 7_665 7_665
O(3) Mn Gd 90.3(2) . 7_665
Mn Mn Gd 115.013(5) 4_665 7_665
Mn Mn Gd 64.987(5) 4_664 7_665
Sr1 Mn Gd 0.0 7_665 7_665
O(1) Mn Sr1 132.7(3) 9_655 .
O(1) Mn Sr1 47.3(3) 3_565 .
O(2) Mn Sr1 137.2(2) 9_655 .
O(2) Mn Sr1 42.8(2) 3_565 .
O(3) Mn Sr1 90.3(2) 7_665 .
O(3) Mn Sr1 89.7(2) . .
Mn Mn Sr1 64.987(5) 4_665 .
Mn Mn Sr1 115.013(5) 4_664 .
Sr1 Mn Sr1 180.0 7_665 .
Gd Mn Sr1 180.0 7_665 .
O(4) Ge O(2) 112.3(3) 2_665 11_665
O(4) Ge O(2) 112.3(3) 2_665 2_665
O(2) Ge O(2) 115.3(5) 11_665 2_665
O(4) Ge O(3) 97.7(5) 2_665 2_665
O(2) Ge O(3) 108.8(3) 11_665 2_665
O(2) Ge O(3) 108.8(3) 2_665 2_665
O(4) Ge Sr2 66.97(3) 2_665 3_564
O(2) Ge Sr2 50.9(2) 11_665 3_564
O(2) Ge Sr2 157.4(2) 2_665 3_564
O(3) Ge Sr2 93.41(14) 2_665 3_564
O(4) Ge Sr2 66.97(3) 2_665 3_565
O(2) Ge Sr2 157.4(2) 11_665 3_565
O(2) Ge Sr2 50.9(2) 2_665 3_565
O(3) Ge Sr2 93.41(14) 2_665 3_565
Sr2 Ge Sr2 133.94(7) 3_564 3_565
O(4) Ge Sr2 47.1(4) 2_665 8_565
O(2) Ge Sr2 122.3(2) 11_665 8_565
O(2) Ge Sr2 122.3(2) 2_665 8_565
O(3) Ge Sr2 50.6(3) 2_665 8_565
Sr2 Ge Sr2 74.87(4) 3_564 8_565
Sr2 Ge Sr2 74.87(4) 3_565 8_565
O(4) Ge Sr2 36.3(4) 2_665 7_565
O(2) Ge Sr2 94.8(2) 11_665 7_565
O(2) Ge Sr2 94.8(2) 2_665 7_565
O(3) Ge Sr2 134.0(3) 2_665 7_565
Sr2 Ge Sr2 71.37(4) 3_564 7_565
Sr2 Ge Sr2 71.37(4) 3_565 7_565
Sr2 Ge Sr2 83.41(6) 8_565 7_565
Mn O(1) Mn 105.7(5) 5_565 2_665
Mn O(1) Sr2 124.6(3) 5_565 3_565
Mn O(1) Sr2 124.6(3) 2_665 3_565
Mn O(1) Sr1 101.4(3) 5_565 .
Mn O(1) Sr1 101.4(3) 2_665 .
Sr2 O(1) Sr1 90.6(3) 3_565 .
Ge O(2) Mn 114.1(4) 3_565 2_665
Ge O(2) Sr1 133.1(3) 3_565 .
Mn O(2) Sr1 104.5(3) 2_665 .
Ge O(2) Sr2 97.1(3) 3_565 2_665
Mn O(2) Sr2 106.4(3) 2_665 2_665
Sr1 O(2) Sr2 96.6(3) . 2_665
Ge O(3) Mn 128.7(3) 3_565 4_664
Ge O(3) Mn 128.7(3) 3_565 .
Mn O(3) Mn 93.2(4) 4_664 .
Ge O(3) Sr2 98.5(4) 3_565 7_665
Mn O(3) Sr2 100.9(3) 4_664 7_665
Mn O(3) Sr2 100.9(3) . 7_665
Ge O(4) Sr2 119.6(6) 3_565 9_665
Ge O(4) Sr2 103.3(5) 3_565 7_665
Sr2 O(4) Sr2 137.0(5) 9_665 7_665
Ge O(4) Sr2 81.9(2) 3_565 2_664
Sr2 O(4) Sr2 93.6(2) 9_665 2_664
Sr2 O(4) Sr2 92.3(2) 7_665 2_664
Ge O(4) Sr2 81.9(2) 3_565 2_665
Sr2 O(4) Sr2 93.6(2) 9_665 2_665
Sr2 O(4) Sr2 92.3(2) 7_665 2_665
Sr2 O(4) Sr2 163.7(4) 2_664 2_665

loop_
_geom_bond_atom_site_label_1
_geom_bond_atom_site_label_2
_geom_bond_distance
_geom_bond_site_symmetry_2
Sr1 O(2) 2.512(8) 2_665
Sr1 O(2) 2.512(8) 11_666
Sr1 O(2) 2.512(8) 10_556
Sr1 O(2) 2.512(8) .
Sr1 O(2) 2.512(8) 3_565
Sr1 O(2) 2.512(8) 12_566
Sr1 O(1) 2.680(10) .
Sr1 O(1) 2.680(10) 2_665
Sr1 O(1) 2.680(10) 3_565
Sr2 O(4) 2.487(11) 8_455
Sr2 O(4) 2.556(11) 7_665
Sr2 O(2) 2.568(8) 12_566
Sr2 O(2) 2.568(8) 3_565
Sr2 O(3) 2.650(10) 7_665
Sr2 O(1) 2.657(10) 2_665
Sr2 O(4) 3.0549(17) 3_565
Sr2 O(4) 3.0549(17) 3_566
Mn O(1) 1.897(6) 9_655
Mn O(1) 1.897(6) 3_565
Mn O(2) 1.992(7) 9_655
Mn O(2) 1.992(7) 3_565
Mn O(3) 2.081(7) 7_665
Mn O(3) 2.081(7) .
Ge O(4) 1.717(12) 2_665
Ge O(2) 1.759(8) 11_665
Ge O(2) 1.759(8) 2_665
Ge O(3) 1.764(10) 2_665
O(1) Mn 1.897(6) 5_565
O(1) Mn 1.897(6) 2_665
O(1) Sr2 2.657(10) 3_565
O(2) Ge 1.759(8) 3_565
O(2) Mn 1.992(7) 2_665
O(2) Sr2 2.568(8) 2_665
O(3) Ge 1.764(10) 3_565
O(3) Mn 2.081(7) 4_664
O(3) Sr2 2.650(10) 7_665
O(4) Ge 1.717(12) 3_565
O(4) Sr2 2.487(11) 9_665
O(4) Sr2 2.556(11) 7_665
O(4) Sr2 3.0549(17) 2_664
O(4) Sr2 3.0549(17) 2_665
